data_7703799
loop_
_publ_author_name
'Sorg, Jens R.'
'Schneider, Tilman'
'Wohlfarth, Luise'
'Sch\"afer, Thomas C'
'Sedykh, Alexander'
'M\"uller-Buschbaum, Klaus'

_publ_section_title
;
 Sb- and Bi-based coordination polymers with N-donor ligands with and
 without lone-pair effects and their photoluminescence properties.
;
_journal_issue 15
_journal_name_full 'Dalton transactions (Cambridge, England : 2003)'
_journal_page_first 4904
_journal_page_last 4913
_journal_paper_doi 10.1039/d0dt00265h
_journal_volume 49
_journal_year 2020
_chemical_formula_moiety 'C12 H12 Bi Br3 N2'
_chemical_formula_sum 'C12 H12 Bi Br3 N2'
_chemical_formula_weight 632.95
_space_group_crystal_system triclinic
_space_group_IT_number 2
_space_group_name_Hall '-P 1'
_space_group_name_H-M_alt 'P -1'
_atom_sites_solution_hydrogens geom
_atom_sites_solution_primary dual
_audit_creation_date 2020-03-09
_audit_creation_method
;
Olex2 1.2
(compiled 2018.05.29 svn.r3508 for OlexSys, GUI svn.r5506)
;
_audit_update_record
;
2020-03-09 deposited with the CCDC.	2020-03-12 downloaded from the CCDC.
;
_cell_angle_alpha 69.645(3)
_cell_angle_beta 70.592(3)
_cell_angle_gamma 78.476(2)
_cell_formula_units_Z 2
_cell_length_a 8.9483(4)
_cell_length_b 9.4511(4)
_cell_length_c 10.5223(6)
_cell_measurement_reflns_used 9850
_cell_measurement_temperature 100
_cell_measurement_theta_max 26.798
_cell_measurement_theta_min 2.309
_cell_volume 783.33(7)
_computing_cell_refinement 'SAINT v8.37A (Bruker, 2015)'
_computing_data_collection 'APEX3 ver. 2016.9-0 (Bruker AXS)'
_computing_data_reduction 'SAINT v8.37A (Bruker, 2015)'
_computing_molecular_graphics 'Olex2 (Dolomanov et al., 2009)'
_computing_publication_material 'Olex2 (Dolomanov et al., 2009)'
_computing_structure_refinement 'ShelXL (Sheldrick, 2015)'
_computing_structure_solution 'XT (Sheldrick, 2015)'
_diffrn_ambient_temperature 100
_diffrn_measured_fraction_theta_full 1.000
_diffrn_measured_fraction_theta_max 0.999
_diffrn_measurement_device_type 'Bruker APEX-II CCD'
_diffrn_measurement_method '\f and \w scans'
_diffrn_radiation_type MoK\a
_diffrn_radiation_wavelength 0.71073
_diffrn_reflns_av_unetI/netI 0.0483
_diffrn_reflns_Laue_measured_fraction_full 1.000
_diffrn_reflns_Laue_measured_fraction_max 0.999
_diffrn_reflns_limit_h_max 11
_diffrn_reflns_limit_h_min -10
_diffrn_reflns_limit_k_max 12
_diffrn_reflns_limit_k_min -11
_diffrn_reflns_limit_l_max 13
_diffrn_reflns_limit_l_min 0
_diffrn_reflns_number 3504
_diffrn_reflns_point_group_measured_fraction_full 1.000
_diffrn_reflns_point_group_measured_fraction_max 0.999
_diffrn_reflns_theta_full 25.242
_diffrn_reflns_theta_max 27.206
_diffrn_reflns_theta_min 2.154
_diffrn_standards_number 0
_exptl_absorpt_coefficient_mu 18.890
_exptl_absorpt_correction_T_max 0.429881
_exptl_absorpt_correction_T_min 0.225672
_exptl_absorpt_correction_type multi-scan
_exptl_absorpt_process_details
;
 TWINABS-2012/1 (Bruker,2012) was used for absorption correction.

Final HKLF 4 output contains 71319 reflections, Rint = 0.0904
 (33227 with I > 3sig(I), Rint = 0.0654)
;
_exptl_crystal_colour 'clear light colourless'
_exptl_crystal_colour_lustre clear
_exptl_crystal_colour_modifier light
_exptl_crystal_colour_primary colourless
_exptl_crystal_density_diffrn 2.683
_exptl_crystal_description block
_exptl_crystal_F_000 572
_exptl_crystal_size_max 0.105
_exptl_crystal_size_mid 0.064
_exptl_crystal_size_min 0.037
_refine_diff_density_max 2.948
_refine_diff_density_min -1.896
_refine_diff_density_rms 0.309
_refine_ls_extinction_method none
_refine_ls_goodness_of_fit_ref 1.036
_refine_ls_hydrogen_treatment constr
_refine_ls_matrix_type full
_refine_ls_number_parameters 164
_refine_ls_number_reflns 3504
_refine_ls_number_restraints 90
_refine_ls_restrained_S_all 1.025
_refine_ls_R_factor_all 0.0478
_refine_ls_R_factor_gt 0.0361
_refine_ls_shift/su_max 0.001
_refine_ls_shift/su_mean 0.000
_refine_ls_structure_factor_coef Fsqd
_refine_ls_weighting_details 'w=1/[\s^2^(Fo^2^)+(0.0473P)^2^+3.4984P] where P=(Fo^2^+2Fc^2^)/3'
_refine_ls_weighting_scheme calc
_refine_ls_wR_factor_gt 0.0810
_refine_ls_wR_factor_ref 0.0872
_reflns_Friedel_coverage 0.000
_reflns_number_gt 3098
_reflns_number_total 3504
_reflns_threshold_expression 'I > 2\s(I)'
_cod_data_source_file d0dt00265h2.cif
_cod_data_source_block 1D-[Bi2Br6(4-bpa)2]
_cod_depositor_comments 'Adding full bibliography for 7703794--7703809.cif.'
_cod_database_code 7703799
_shelx_shelxl_version_number 2018/3
_shelx_space_group_comment
;
The symmetry employed for this shelxl refinement is uniquely defined
by the following loop, which should always be used as a source of
symmetry information in preference to the above space-group names.
They are only intended as comments.
;
_shelx_estimated_absorpt_t_max 0.542
_shelx_estimated_absorpt_t_min 0.242
_olex2_refinement_description
;
1. Twinned data refinement
 Scales: 0.5859(13)
 0.4141(13)
2. Fixed Uiso
 At 1.2 times of:
  All C(H) groups, All C(H,H) groups
3. Uiso/Uaniso restraints and constraints
C1 \\sim N1 \\sim C5 \\sim C4 \\sim C3 \\sim C2: within 3A with sigma of 0.01
and sigma for terminal atoms of 0.02
4.a Secondary CH2 refined with riding coordinates:
 C6(H6A,H6B), C7(H7A,H7B)
4.b Aromatic/amide H refined with riding coordinates:
 C2(H2), C11(H11), C1(H1), C9(H9), C8(H8), C12(H12), C4(H4), C5(H5)
;
_olex2_submission_special_instructions 'No special instructions were received'

loop_
_space_group_symop_operation_xyz
'x, y, z'
'-x, -y, -z'

loop_
_atom_site_label
_atom_site_type_symbol
_atom_site_fract_x
_atom_site_fract_y
_atom_site_fract_z
_atom_site_U_iso_or_equiv
_atom_site_adp_type
_atom_site_occupancy
_atom_site_site_symmetry_order
_atom_site_calc_flag
_atom_site_refinement_flags_posn
_atom_site_refinement_flags_adp
_atom_site_refinement_flags_occupancy
_atom_site_disorder_assembly
_atom_site_disorder_group
Bi1 Bi 0.57169(3) 1.04989(3) 0.26761(3) 0.01019(10) Uani 1 1 d . . . . .
Br2 Br 0.46952(10) 1.25652(9) 0.05544(10) 0.01582(19) Uani 1 1 d . . . . .
Br3 Br 0.69034(10) 0.82815(9) 0.51239(10) 0.0171(2) Uani 1 1 d . . . . .
Br1 Br 0.80486(10) 0.91625(9) 0.09960(10) 0.01699(19) Uani 1 1 d . . . . .
N1 N 0.3933(8) 0.8666(8) 0.2887(8) 0.0154(13) Uani 1 1 d . U . . .
C3 C 0.1838(10) 0.6670(9) 0.3134(9) 0.0152(14) Uani 1 1 d . U . . .
N2 N -0.2452(8) 0.2372(7) 0.2405(8) 0.0159(15) Uani 1 1 d . . . . .
C2 C 0.1564(10) 0.8225(10) 0.2536(10) 0.0184(16) Uani 1 1 d . U . . .
H2 H 0.065314 0.863932 0.220764 0.022 Uiso 1 1 calc R . . . .
C6 C 0.0711(9) 0.5619(9) 0.3230(9) 0.0134(16) Uani 1 1 d . . . . .
H6A H -0.039665 0.601883 0.361487 0.016 Uiso 1 1 calc R . . . .
H6B H 0.091121 0.461097 0.389479 0.016 Uiso 1 1 calc R . . . .
C11 C -0.1712(10) 0.4896(10) 0.1630(10) 0.0166(18) Uani 1 1 d . . . . .
H11 H -0.196568 0.595138 0.123502 0.020 Uiso 1 1 calc R . . . .
C7 C 0.0896(10) 0.5438(9) 0.1786(9) 0.0147(16) Uani 1 1 d . . . . .
H7A H 0.068654 0.643581 0.111187 0.018 Uiso 1 1 calc R . . . .
H7B H 0.199316 0.501827 0.139585 0.018 Uiso 1 1 calc R . . . .
C10 C -0.0285(10) 0.4373(10) 0.1997(9) 0.0153(17) Uani 1 1 d . . . . .
C1 C 0.2644(11) 0.9165(9) 0.2425(11) 0.0180(16) Uani 1 1 d . U . . .
H1 H 0.245376 1.022398 0.199583 0.022 Uiso 1 1 calc R . . . .
C9 C -0.0006(12) 0.2815(10) 0.2591(12) 0.023(2) Uani 1 1 d . . . . .
H9 H 0.093288 0.240557 0.287523 0.028 Uiso 1 1 calc R . . . .
C8 C -0.1086(11) 0.1874(10) 0.2764(12) 0.023(2) Uani 1 1 d . . . . .
H8 H -0.086061 0.081345 0.315900 0.028 Uiso 1 1 calc R . . . .
C12 C -0.2745(10) 0.3878(10) 0.1844(10) 0.0168(18) Uani 1 1 d . . . . .
H12 H -0.370395 0.425340 0.158521 0.020 Uiso 1 1 calc R . . . .
C4 C 0.3190(11) 0.6129(10) 0.3583(11) 0.0205(16) Uani 1 1 d . U . . .
H4 H 0.342477 0.507165 0.398237 0.025 Uiso 1 1 calc R . . . .
C5 C 0.4214(11) 0.7159(10) 0.3445(11) 0.0207(16) Uani 1 1 d . U . . .
H5 H 0.513944 0.677576 0.375611 0.025 Uiso 1 1 calc R . . . .

loop_
_atom_site_aniso_label
_atom_site_aniso_U_11
_atom_site_aniso_U_22
_atom_site_aniso_U_33
_atom_site_aniso_U_23
_atom_site_aniso_U_13
_atom_site_aniso_U_12
Bi1 0.00947(15) 0.00885(15) 0.01316(15) -0.00240(11) -0.00472(11) -0.00206(10)
Br2 0.0158(4) 0.0145(4) 0.0174(4) -0.0014(3) -0.0084(3) -0.0016(3)
Br3 0.0171(4) 0.0157(4) 0.0170(4) -0.0038(3) -0.0068(3) 0.0027(3)
Br1 0.0125(4) 0.0188(4) 0.0202(5) -0.0079(4) -0.0041(3) 0.0000(3)
N1 0.015(3) 0.016(3) 0.018(3) -0.006(2) -0.007(2) -0.005(2)
C3 0.017(3) 0.014(3) 0.018(3) -0.005(3) -0.007(3) -0.005(3)
N2 0.017(4) 0.011(3) 0.022(4) -0.004(3) -0.009(3) -0.003(3)
C2 0.016(3) 0.017(3) 0.025(4) -0.004(3) -0.009(3) -0.006(3)
C6 0.012(4) 0.012(4) 0.016(4) -0.005(3) -0.001(3) -0.005(3)
C11 0.018(4) 0.012(4) 0.024(5) -0.009(4) -0.009(4) -0.001(3)
C7 0.013(4) 0.015(4) 0.018(4) -0.008(3) 0.000(3) -0.007(3)
C10 0.012(4) 0.023(4) 0.014(4) -0.008(3) 0.000(3) -0.009(3)
C1 0.019(3) 0.008(3) 0.028(4) -0.005(3) -0.007(3) -0.004(3)
C9 0.025(5) 0.009(4) 0.041(6) -0.009(4) -0.017(5) 0.003(4)
C8 0.024(5) 0.014(4) 0.033(6) -0.004(4) -0.012(4) -0.003(4)
C12 0.011(4) 0.017(4) 0.028(5) -0.009(4) -0.011(4) 0.001(3)
C4 0.020(3) 0.015(3) 0.028(4) -0.003(3) -0.011(3) -0.004(3)
C5 0.020(3) 0.014(3) 0.029(4) -0.001(3) -0.013(3) -0.003(3)

loop_
_atom_type_symbol
_atom_type_description
_atom_type_scat_dispersion_real
_atom_type_scat_dispersion_imag
_atom_type_scat_source
C C 0.0033 0.0016 'International Tables Vol C Tables 4.2.6.8 and 6.1.1.4'
H H 0.0000 0.0000 'International Tables Vol C Tables 4.2.6.8 and 6.1.1.4'
Bi Bi -4.1077 10.2566 'International Tables Vol C Tables 4.2.6.8 and 6.1.1.4'
Br Br -0.2901 2.4595 'International Tables Vol C Tables 4.2.6.8 and 6.1.1.4'
N N 0.0061 0.0033 'International Tables Vol C Tables 4.2.6.8 and 6.1.1.4'

loop_
_geom_angle_atom_site_label_1
_geom_angle_atom_site_label_2
_geom_angle_atom_site_label_3
_geom_angle
_geom_angle_site_symmetry_1
_geom_angle_site_symmetry_3
_geom_angle_publ_flag
Br2 Bi1 Br3 177.20(3) . . ?
Br2 Bi1 Br3 91.29(3) . 2_676 ?
Br3 Bi1 Br3 87.31(2) . 2_676 ?
Br1 Bi1 Br2 94.90(3) . . ?
Br1 Bi1 Br3 173.60(3) . 2_676 ?
Br1 Bi1 Br3 86.58(3) . . ?
N1 Bi1 Br2 90.97(16) . . ?
N1 Bi1 Br3 91.45(16) . . ?
N1 Bi1 Br3 90.02(17) . 2_676 ?
N1 Bi1 Br1 88.24(17) . . ?
N1 Bi1 N2 178.8(2) . 1_665 ?
N2 Bi1 Br2 88.19(16) 1_665 . ?
N2 Bi1 Br3 89.41(16) 1_665 . ?
N2 Bi1 Br3 90.90(17) 1_665 2_676 ?
N2 Bi1 Br1 90.94(17) 1_665 . ?
Bi1 Br3 Bi1 92.69(2) . 2_676 ?
C1 N1 Bi1 120.1(5) . . ?
C1 N1 C5 117.2(7) . . ?
C5 N1 Bi1 122.7(6) . . ?
C2 C3 C6 120.1(7) . . ?
C4 C3 C2 118.0(8) . . ?
C4 C3 C6 121.8(8) . . ?
C8 N2 Bi1 120.1(5) . 1_445 ?
C8 N2 C12 117.3(7) . . ?
C12 N2 Bi1 122.5(5) . 1_445 ?
C3 C2 H2 120.5 . . ?
C3 C2 C1 119.0(8) . . ?
C1 C2 H2 120.5 . . ?
C3 C6 H6A 109.1 . . ?
C3 C6 H6B 109.1 . . ?
C3 C6 C7 112.4(7) . . ?
H6A C6 H6B 107.9 . . ?
C7 C6 H6A 109.1 . . ?
C7 C6 H6B 109.1 . . ?
C10 C11 H11 120.1 . . ?
C12 C11 H11 120.1 . . ?
C12 C11 C10 119.9(8) . . ?
C6 C7 H7A 110.1 . . ?
C6 C7 H7B 110.1 . . ?
H7A C7 H7B 108.4 . . ?
C10 C7 C6 108.2(6) . . ?
C10 C7 H7A 110.1 . . ?
C10 C7 H7B 110.1 . . ?
C11 C10 C7 122.2(8) . . ?
C9 C10 C11 116.8(7) . . ?
C9 C10 C7 121.0(8) . . ?
N1 C1 C2 123.8(8) . . ?
N1 C1 H1 118.1 . . ?
C2 C1 H1 118.1 . . ?
C10 C9 H9 120.0 . . ?
C8 C9 C10 119.9(9) . . ?
C8 C9 H9 120.0 . . ?
N2 C8 C9 123.4(8) . . ?
N2 C8 H8 118.3 . . ?
C9 C8 H8 118.3 . . ?
N2 C12 C11 122.7(8) . . ?
N2 C12 H12 118.7 . . ?
C11 C12 H12 118.7 . . ?
C3 C4 H4 120.3 . . ?
C3 C4 C5 119.4(8) . . ?
C5 C4 H4 120.3 . . ?
N1 C5 C4 122.5(8) . . ?
N1 C5 H5 118.7 . . ?
C4 C5 H5 118.7 . . ?

loop_
_geom_bond_atom_site_label_1
_geom_bond_atom_site_label_2
_geom_bond_distance
_geom_bond_site_symmetry_2
_geom_bond_publ_flag
Bi1 Br2 2.6914(9) . ?
Bi1 Br3 3.0585(9) 2_676 ?
Bi1 Br3 3.0540(9) . ?
Bi1 Br1 2.6689(9) . ?
Bi1 N1 2.489(6) . ?
Bi1 N2 2.529(6) 1_665 ?
N1 C1 1.337(11) . ?
N1 C5 1.345(11) . ?
C3 C2 1.389(12) . ?
C3 C6 1.509(10) . ?
C3 C4 1.384(12) . ?
N2 C8 1.346(12) . ?
N2 C12 1.346(11) . ?
C2 H2 0.9500 . ?
C2 C1 1.390(12) . ?
C6 H6A 0.9900 . ?
C6 H6B 0.9900 . ?
C6 C7 1.538(11) . ?
C11 H11 0.9500 . ?
C11 C10 1.402(12) . ?
C11 C12 1.378(12) . ?
C7 H7A 0.9900 . ?
C7 H7B 0.9900 . ?
C7 C10 1.514(10) . ?
C10 C9 1.392(12) . ?
C1 H1 0.9500 . ?
C9 H9 0.9500 . ?
C9 C8 1.368(13) . ?
C8 H8 0.9500 . ?
C12 H12 0.9500 . ?
C4 H4 0.9500 . ?
C4 C5 1.405(13) . ?
C5 H5 0.9500 . ?

loop_
_twin_individual_id
_twin_individual_mass_fraction_refined
1 0.5859(13)
2 0.4141(13)
